data_4075395
loop_
_publ_author_name
'Tsurugi, Hayato'
'Ohno, Takashi'
'Yamagata, Tsuneaki'
'Mashima, Kazushi'

_publ_section_title
;
 Synthesis, Structure, and Reactivity of Tantalum and Tungsten Homoenolate
 Complexes
;
_journal_issue 13
_journal_name_full Organometallics
_journal_page_first 3179
_journal_paper_doi 10.1021/om060264f
_journal_volume 25
_journal_year 2006
_chemical_formula_moiety 'C49 H39 Al F15 N2 O4 Ta'
_chemical_formula_sum 'C49 H39 Al F15 N2 O4 Ta'
_chemical_formula_weight 1212.75
_space_group_IT_number 14
_symmetry_cell_setting monoclinic
_symmetry_Int_Tables_number 14
_symmetry_space_group_name_Hall '-P 2ybc'
_symmetry_space_group_name_H-M 'P 1 21/c 1'
_atom_sites_solution_hydrogens geom
_atom_sites_solution_primary direct
_atom_sites_solution_secondary difmap
_audit_creation_method SHELXL-97
_cell_angle_alpha 90.00
_cell_angle_beta 109.847(3)
_cell_angle_gamma 90.00
_cell_formula_units_Z 4
_cell_length_a 11.6461(10)
_cell_length_b 30.716(3)
_cell_length_c 14.1092(8)
_cell_measurement_reflns_used 111001
_cell_measurement_temperature 120(1)
_cell_measurement_theta_max 27.9
_cell_measurement_theta_min 3.0
_cell_volume 4747.4(7)
_computing_cell_refinement 'Rigaku/RAPID Diffractometer Control'
_computing_data_collection 'Rigaku/RAPID Diffractometer Control'
_computing_data_reduction 'teXsan: PROCESS (MSC)'
_computing_molecular_graphics 'Ortep-3 (Louis J. Farrugia, 1999)'
_computing_publication_material 'SHELXL-97 and modified'
_computing_structure_refinement 'SHELXL-97 (Sheldrick, 1997)'
_computing_structure_solution 'SIR92 (A. Altomare, et al., 1994)'
_diffrn_ambient_temperature 120(1)
_diffrn_detector_area_resol_mean 10.00
_diffrn_measured_fraction_theta_full 0.997
_diffrn_measured_fraction_theta_max 0.997
_diffrn_measurement_device_type 'Rigaku RAXIS-RAPID Imaging Plate'
_diffrn_measurement_method \w
_diffrn_radiation_monochromator graphite
_diffrn_radiation_source 'fine-focus sealed tube'
_diffrn_radiation_type MoK\a
_diffrn_radiation_wavelength 0.71075
_diffrn_reflns_av_R_equivalents 0.0472
_diffrn_reflns_av_sigmaI/netI 0.0224
_diffrn_reflns_limit_h_max 15
_diffrn_reflns_limit_h_min -15
_diffrn_reflns_limit_k_max 39
_diffrn_reflns_limit_k_min -39
_diffrn_reflns_limit_l_max 18
_diffrn_reflns_limit_l_min -17
_diffrn_reflns_number 84125
_diffrn_reflns_theta_full 27.48
_diffrn_reflns_theta_max 27.48
_diffrn_reflns_theta_min 3.00
_exptl_absorpt_coefficient_mu 2.440
_exptl_absorpt_correction_T_max 0.784
_exptl_absorpt_correction_T_min 0.276
_exptl_absorpt_correction_type multi-scan
_exptl_absorpt_process_details
;
;
_exptl_crystal_colour yellow
_exptl_crystal_density_diffrn 1.697
_exptl_crystal_density_method 'not measured'
_exptl_crystal_description platelet
_exptl_crystal_F_000 2400
_exptl_crystal_size_max 0.65
_exptl_crystal_size_mid 0.40
_exptl_crystal_size_min 0.10
_refine_diff_density_max 0.900
_refine_diff_density_min -0.773
_refine_diff_density_rms 0.079
_refine_ls_extinction_method none
_refine_ls_goodness_of_fit_ref 0.725
_refine_ls_hydrogen_treatment constr
_refine_ls_matrix_type full
_refine_ls_number_parameters 649
_refine_ls_number_reflns 10864
_refine_ls_number_restraints 0
_refine_ls_restrained_S_all 0.725
_refine_ls_R_factor_all 0.0268
_refine_ls_R_factor_gt 0.0229
_refine_ls_shift/su_max 0.004
_refine_ls_shift/su_mean 0.000
_refine_ls_structure_factor_coef Fsqd
_refine_ls_weighting_details 'calc w=1/[\s^2^(Fo^2^)+(0.0337P)^2^+3.1334P] where P=(Fo^2^+2Fc^2^)/3'
_refine_ls_weighting_scheme calc
_refine_ls_wR_factor_gt 0.0792
_refine_ls_wR_factor_ref 0.0833
_reflns_number_gt 9819
_reflns_number_total 10864
_reflns_threshold_expression >2sigma(I)
_cod_data_source_file om060264fsi20060323_094217.cif
_cod_data_source_block complex6
_cod_original_cell_volume 4747.4(6)
_cod_original_sg_symbol_H-M 'P 21/c'
_cod_database_code 4075395

loop_
_symmetry_equiv_pos_as_xyz
'x, y, z'
'-x, y+1/2, -z+1/2'
'-x, -y, -z'
'x, -y-1/2, z-1/2'

loop_
_atom_site_label
_atom_site_type_symbol
_atom_site_fract_x
_atom_site_fract_y
_atom_site_fract_z
_atom_site_U_iso_or_equiv
_atom_site_adp_type
_atom_site_occupancy
_atom_site_symmetry_multiplicity
_atom_site_calc_flag
Ta Ta 0.678187(7) 0.096285(2) 0.394737(6) 0.01413(5) Uani 1 1 d
Al Al 0.77839(6) 0.13016(2) 0.79127(5) 0.01707(13) Uani 1 1 d
F1 F 0.65586(12) 0.22456(5) 0.70187(12) 0.0309(3) Uani 1 1 d
F2 F 0.75917(16) 0.29463(5) 0.64846(12) 0.0395(4) Uani 1 1 d
F3 F 1.00255(17) 0.29709(5) 0.68498(13) 0.0455(4) Uani 1 1 d
F4 F 1.14317(15) 0.22592(6) 0.76320(15) 0.0489(5) Uani 1 1 d
F5 F 1.03872(13) 0.15331(5) 0.80548(12) 0.0343(3) Uani 1 1 d
F6 F 0.98434(13) 0.17569(4) 0.98142(10) 0.0276(3) Uani 1 1 d
F7 F 1.14417(13) 0.13998(5) 1.14728(11) 0.0321(3) Uani 1 1 d
F8 F 1.11943(15) 0.05549(5) 1.19388(11) 0.0381(4) Uani 1 1 d
F9 F 0.93567(15) 0.00607(5) 1.06947(12) 0.0358(4) Uani 1 1 d
F10 F 0.78405(13) 0.03995(5) 0.89537(11) 0.0301(3) Uani 1 1 d
F11 F 0.62636(15) 0.18280(6) 0.89330(13) 0.0416(4) Uani 1 1 d
F12 F 0.38567(17) 0.18484(7) 0.86697(18) 0.0651(6) Uani 1 1 d
F13 F 0.22745(14) 0.13207(7) 0.72584(17) 0.0562(5) Uani 1 1 d
F14 F 0.31360(13) 0.07697(6) 0.61429(12) 0.0378(4) Uani 1 1 d
F15 F 0.55233(12) 0.07336(5) 0.64396(10) 0.0274(3) Uani 1 1 d
O1 O 0.19472(16) 0.22690(6) 0.49084(15) 0.0339(4) Uani 1 1 d
O2 O 0.61159(16) -0.08033(6) 0.02363(14) 0.0320(4) Uani 1 1 d
O3 O 0.73538(13) 0.11094(5) 0.55543(11) 0.0164(3) Uani 1 1 d
O4 O 0.81664(15) 0.08918(5) 0.71469(12) 0.0186(3) Uani 1 1 d
N1 N 0.50931(16) 0.10923(6) 0.40113(14) 0.0185(4) Uani 1 1 d
N2 N 0.59182(16) 0.04879(6) 0.29683(14) 0.0177(4) Uani 1 1 d
C1 C 0.6496(2) 0.15949(7) 0.28735(18) 0.0240(5) Uani 1 1 d
C2 C 0.7084(2) 0.12751(8) 0.24658(17) 0.0244(5) Uani 1 1 d
C3 C 0.8273(2) 0.12036(7) 0.31713(17) 0.0218(4) Uani 1 1 d
C4 C 0.8409(2) 0.14729(7) 0.40283(17) 0.0196(4) Uani 1 1 d
C5 C 0.7323(2) 0.17236(7) 0.38319(17) 0.0215(4) Uani 1 1 d
C6 C 0.5260(3) 0.17852(9) 0.2332(2) 0.0383(6) Uani 1 1 d
C7 C 0.6590(3) 0.10994(9) 0.14054(19) 0.0393(7) Uani 1 1 d
C8 C 0.9291(3) 0.09489(8) 0.2996(3) 0.0336(7) Uani 1 1 d
C9 C 0.9543(2) 0.15226(9) 0.49374(19) 0.0301(5) Uani 1 1 d
C10 C 0.7201(3) 0.20962(8) 0.4478(2) 0.0336(6) Uani 1 1 d
C11 C 0.48912(19) 0.06572(7) 0.41348(16) 0.0183(4) Uani 1 1 d
C12 C 0.53070(19) 0.03521(7) 0.36088(16) 0.0183(4) Uani 1 1 d
C13 C 0.43308(19) 0.13982(7) 0.42750(16) 0.0178(4) Uani 1 1 d
C14 C 0.48017(19) 0.17108(7) 0.50118(17) 0.0210(4) Uani 1 1 d
C15 C 0.4035(2) 0.20113(8) 0.52450(18) 0.0243(5) Uani 1 1 d
C16 C 0.2787(2) 0.19963(8) 0.47439(19) 0.0250(5) Uani 1 1 d
C17 C 0.2306(2) 0.16753(9) 0.4012(2) 0.0301(6) Uani 1 1 d
C18 C 0.3062(2) 0.13788(8) 0.37800(18) 0.0264(5) Uani 1 1 d
C19 C 0.2404(3) 0.26091(10) 0.5640(3) 0.0454(8) Uani 1 1 d
C20 C 0.6003(2) 0.01707(7) 0.22563(16) 0.0180(4) Uani 1 1 d
C21 C 0.4936(2) -0.00303(7) 0.16234(17) 0.0200(4) Uani 1 1 d
C22 C 0.5007(2) -0.03521(8) 0.09599(17) 0.0224(4) Uani 1 1 d
C23 C 0.6138(2) -0.04798(7) 0.09109(17) 0.0219(4) Uani 1 1 d
C24 C 0.7196(2) -0.02825(8) 0.15341(18) 0.0236(5) Uani 1 1 d
C25 C 0.7124(2) 0.00416(7) 0.22055(17) 0.0213(4) Uani 1 1 d
C26 C 0.7239(3) -0.09226(11) 0.0123(3) 0.0455(8) Uani 1 1 d
C27 C 0.8204(2) 0.04630(7) 0.47388(17) 0.0202(4) Uani 1 1 d
C28 C 0.83864(19) 0.04171(7) 0.58703(16) 0.0175(4) Uani 1 1 d
C29 C 0.7601(2) 0.00472(7) 0.60680(18) 0.0235(5) Uani 1 1 d
C30 C 0.9732(2) 0.03398(8) 0.65234(18) 0.0260(5) Uani 1 1 d
C31 C 0.79505(18) 0.08361(7) 0.62110(16) 0.0160(4) Uani 1 1 d
C32 C 0.8436(2) 0.18604(7) 0.75709(16) 0.0195(4) Uani 1 1 d
C33 C 0.7779(2) 0.22337(7) 0.71842(17) 0.0224(4) Uani 1 1 d
C34 C 0.8286(2) 0.26034(7) 0.69228(18) 0.0272(5) Uani 1 1 d
C35 C 0.9523(3) 0.26125(8) 0.70883(19) 0.0309(5) Uani 1 1 d
C36 C 1.0223(2) 0.22506(9) 0.7477(2) 0.0306(5) Uani 1 1 d
C37 C 0.9667(2) 0.18863(8) 0.76951(18) 0.0237(5) Uani 1 1 d
C38 C 0.8774(2) 0.10936(8) 0.92947(17) 0.0191(4) Uani 1 1 d
C39 C 0.9700(2) 0.13319(8) 0.99838(17) 0.0216(4) Uani 1 1 d
C40 C 1.0521(2) 0.11590(8) 1.08595(17) 0.0227(5) Uani 1 1 d
C41 C 1.0403(2) 0.07283(8) 1.10894(17) 0.0253(5) Uani 1 1 d
C42 C 0.9479(2) 0.04791(7) 1.04633(18) 0.0238(5) Uani 1 1 d
C43 C 0.8701(2) 0.06638(7) 0.95760(17) 0.0217(4) Uani 1 1 d
C44 C 0.5997(2) 0.12863(7) 0.76842(17) 0.0208(4) Uani 1 1 d
C45 C 0.5501(2) 0.15604(8) 0.8226(2) 0.0295(5) Uani 1 1 d
C46 C 0.4267(3) 0.15774(10) 0.8110(2) 0.0393(7) Uani 1 1 d
C47 C 0.3475(2) 0.13136(9) 0.7395(2) 0.0379(6) Uani 1 1 d
C48 C 0.3910(2) 0.10325(8) 0.6837(2) 0.0271(5) Uani 1 1 d
C49 C 0.5147(2) 0.10224(7) 0.69969(19) 0.0215(5) Uani 1 1 d
H1 H 0.5063 0.1999 0.2773 0.047 Uiso 1 1 d
H2 H 0.5262 0.1929 0.1716 0.047 Uiso 1 1 d
H3 H 0.4648 0.1553 0.2168 0.047 Uiso 1 1 d
H4 H 0.5797 0.0961 0.1292 0.047 Uiso 1 1 d
H5 H 0.6495 0.1339 0.0924 0.047 Uiso 1 1 d
H6 H 0.7162 0.0884 0.1306 0.047 Uiso 1 1 d
H7 H 0.9634 0.0743 0.3551 0.040 Uiso 1 1 d
H8 H 0.8968 0.0788 0.2360 0.040 Uiso 1 1 d
H9 H 0.9930 0.1149 0.2962 0.040 Uiso 1 1 d
H10 H 0.9344 0.1466 0.5550 0.037 Uiso 1 1 d
H11 H 1.0161 0.1313 0.4899 0.037 Uiso 1 1 d
H12 H 0.9861 0.1818 0.4963 0.037 Uiso 1 1 d
H13 H 0.7337 0.1992 0.5163 0.040 Uiso 1 1 d
H14 H 0.7804 0.2320 0.4492 0.040 Uiso 1 1 d
H15 H 0.6377 0.2220 0.4198 0.040 Uiso 1 1 d
H16 H 0.5657 0.1722 0.5363 0.025 Uiso 1 1 d
H17 H 0.4368 0.2225 0.5752 0.029 Uiso 1 1 d
H18 H 0.1454 0.1662 0.3669 0.036 Uiso 1 1 d
H19 H 0.2724 0.1161 0.3288 0.032 Uiso 1 1 d
H20 H 0.2847 0.2480 0.6300 0.055 Uiso 1 1 d
H21 H 0.2962 0.2797 0.5436 0.055 Uiso 1 1 d
H22 H 0.1723 0.2784 0.5688 0.055 Uiso 1 1 d
H23 H 0.4160 0.0054 0.1650 0.024 Uiso 1 1 d
H24 H 0.4284 -0.0489 0.0536 0.027 Uiso 1 1 d
H25 H 0.7966 -0.0368 0.1505 0.029 Uiso 1 1 d
H26 H 0.7853 0.0175 0.2634 0.026 Uiso 1 1 d
H27 H 0.7804 -0.1029 0.0772 0.055 Uiso 1 1 d
H28 H 0.7096 -0.1157 -0.0379 0.055 Uiso 1 1 d
H29 H 0.7598 -0.0672 -0.0096 0.055 Uiso 1 1 d
H30 H 0.7954 0.0180 0.4416 0.024 Uiso 1 1 d
H31 H 0.8986 0.0549 0.4674 0.024 Uiso 1 1 d
H32 H 0.6740 0.0100 0.5678 0.028 Uiso 1 1 d
H33 H 0.7855 -0.0232 0.5863 0.028 Uiso 1 1 d
H34 H 0.7709 0.0037 0.6787 0.028 Uiso 1 1 d
H35 H 0.9796 0.0315 0.7233 0.031 Uiso 1 1 d
H36 H 1.0022 0.0071 0.6310 0.031 Uiso 1 1 d
H37 H 1.0229 0.0585 0.6445 0.031 Uiso 1 1 d
H38 H 0.4469 0.0569 0.4578 0.022 Uiso 1 1 d
H39 H 0.5175 0.0048 0.3684 0.022 Uiso 1 1 d

loop_
_atom_site_aniso_label
_atom_site_aniso_U_11
_atom_site_aniso_U_22
_atom_site_aniso_U_33
_atom_site_aniso_U_23
_atom_site_aniso_U_13
_atom_site_aniso_U_12
Ta 0.01454(7) 0.01297(7) 0.01433(7) -0.00085(2) 0.00421(4) -0.00215(2)
Al 0.0180(3) 0.0161(3) 0.0167(3) 0.0001(2) 0.0054(2) 0.0013(2)
F1 0.0230(7) 0.0243(7) 0.0407(9) 0.0014(6) 0.0045(6) 0.0069(5)
F2 0.0612(11) 0.0192(7) 0.0382(9) 0.0062(6) 0.0171(8) 0.0126(7)
F3 0.0624(11) 0.0332(9) 0.0470(10) 0.0041(7) 0.0264(9) -0.0189(8)
F4 0.0328(9) 0.0518(11) 0.0712(13) 0.0090(9) 0.0293(9) -0.0065(8)
F5 0.0246(7) 0.0334(8) 0.0483(9) 0.0130(7) 0.0167(7) 0.0111(6)
F6 0.0344(8) 0.0184(6) 0.0240(7) -0.0015(5) 0.0020(6) -0.0025(6)
F7 0.0302(8) 0.0338(8) 0.0232(7) -0.0074(6) -0.0028(6) 0.0029(6)
F8 0.0446(9) 0.0397(9) 0.0245(8) 0.0101(6) 0.0046(7) 0.0180(7)
F9 0.0494(9) 0.0237(7) 0.0412(9) 0.0136(6) 0.0244(7) 0.0047(6)
F10 0.0285(7) 0.0257(7) 0.0353(8) -0.0019(6) 0.0098(6) -0.0102(6)
F11 0.0359(9) 0.0428(9) 0.0471(10) -0.0249(8) 0.0155(7) -0.0066(7)
F12 0.0432(11) 0.0666(13) 0.0971(17) -0.0393(12) 0.0388(11) 0.0026(9)
F13 0.0198(8) 0.0628(12) 0.0896(15) -0.0108(11) 0.0233(9) 0.0017(8)
F14 0.0252(8) 0.0430(10) 0.0409(10) -0.0022(7) 0.0057(7) -0.0130(6)
F15 0.0270(7) 0.0295(7) 0.0281(7) -0.0092(6) 0.0125(6) -0.0070(6)
O1 0.0214(9) 0.0290(9) 0.0502(12) -0.0093(8) 0.0108(8) 0.0053(7)
O2 0.0253(9) 0.0361(10) 0.0349(10) -0.0208(8) 0.0107(8) -0.0026(8)
O3 0.0169(7) 0.0156(7) 0.0165(7) -0.0006(6) 0.0055(6) 0.0010(6)
O4 0.0215(8) 0.0172(7) 0.0163(8) -0.0004(6) 0.0052(6) 0.0026(6)
N1 0.0153(9) 0.0170(8) 0.0215(9) -0.0023(7) 0.0039(7) -0.0009(7)
N2 0.0186(9) 0.0160(8) 0.0184(9) -0.0032(7) 0.0060(7) -0.0031(7)
C1 0.0252(12) 0.0199(10) 0.0237(11) 0.0084(9) 0.0040(9) -0.0043(9)
C2 0.0319(12) 0.0246(11) 0.0155(11) 0.0012(9) 0.0065(9) -0.0112(9)
C3 0.0286(12) 0.0173(10) 0.0247(11) -0.0027(8) 0.0155(10) -0.0086(9)
C4 0.0202(10) 0.0200(10) 0.0192(11) -0.0030(8) 0.0076(8) -0.0090(8)
C5 0.0273(11) 0.0141(9) 0.0252(11) -0.0002(8) 0.0114(9) -0.0056(8)
C6 0.0316(14) 0.0339(14) 0.0424(16) 0.0197(12) 0.0037(12) -0.0009(11)
C7 0.065(2) 0.0308(13) 0.0174(12) -0.0025(10) 0.0079(12) -0.0230(14)
C8 0.0376(16) 0.0315(14) 0.0442(17) -0.0075(10) 0.0303(14) -0.0100(10)
C9 0.0233(12) 0.0412(14) 0.0234(12) -0.0043(10) 0.0049(9) -0.0144(10)
C10 0.0492(16) 0.0170(11) 0.0444(16) -0.0065(10) 0.0286(13) -0.0067(10)
C11 0.0157(10) 0.0178(10) 0.0198(10) -0.0009(8) 0.0040(8) -0.0042(8)
C12 0.0178(10) 0.0174(10) 0.0182(10) -0.0011(8) 0.0040(8) -0.0052(8)
C13 0.0153(10) 0.0159(9) 0.0212(10) 0.0021(8) 0.0050(8) 0.0017(8)
C14 0.0150(10) 0.0212(10) 0.0240(11) -0.0030(8) 0.0028(8) -0.0006(8)
C15 0.0195(11) 0.0236(11) 0.0283(12) -0.0048(9) 0.0062(9) 0.0007(8)
C16 0.0192(11) 0.0255(11) 0.0297(12) -0.0004(9) 0.0077(9) 0.0039(9)
C17 0.0137(11) 0.0326(13) 0.0375(14) -0.0062(11) 0.0005(10) 0.0030(9)
C18 0.0178(11) 0.0275(12) 0.0274(12) -0.0071(9) -0.0010(9) -0.0002(9)
C19 0.0339(15) 0.0398(16) 0.063(2) -0.0176(15) 0.0165(14) 0.0083(12)
C20 0.0210(10) 0.0154(9) 0.0168(10) -0.0014(8) 0.0055(8) -0.0025(8)
C21 0.0173(10) 0.0221(10) 0.0199(10) -0.0025(8) 0.0055(8) 0.0004(8)
C22 0.0181(10) 0.0255(11) 0.0227(11) -0.0072(9) 0.0058(9) -0.0048(8)
C23 0.0215(11) 0.0243(11) 0.0193(11) -0.0049(8) 0.0062(9) -0.0024(8)
C24 0.0179(10) 0.0277(12) 0.0251(11) -0.0020(9) 0.0072(9) 0.0008(9)
C25 0.0164(10) 0.0250(11) 0.0202(11) -0.0038(8) 0.0032(8) -0.0049(8)
C26 0.0291(15) 0.057(2) 0.051(2) -0.0321(15) 0.0138(14) 0.0018(12)
C27 0.0199(10) 0.0201(10) 0.0210(11) -0.0025(8) 0.0077(9) 0.0014(8)
C28 0.0168(10) 0.0157(10) 0.0189(10) -0.0007(8) 0.0046(8) 0.0032(8)
C29 0.0286(12) 0.0165(10) 0.0255(12) 0.0010(8) 0.0091(9) 0.0011(9)
C30 0.0193(11) 0.0296(12) 0.0253(12) -0.0009(9) 0.0024(9) 0.0083(9)
C31 0.0113(9) 0.0163(9) 0.0204(10) -0.0011(8) 0.0055(8) -0.0029(8)
C32 0.0228(11) 0.0187(10) 0.0163(10) -0.0010(8) 0.0060(8) 0.0006(8)
C33 0.0243(11) 0.0199(10) 0.0214(11) -0.0038(8) 0.0057(9) 0.0027(8)
C34 0.0411(14) 0.0171(10) 0.0224(11) -0.0013(8) 0.0097(10) 0.0025(9)
C35 0.0468(15) 0.0238(12) 0.0262(12) 0.0001(9) 0.0175(11) -0.0092(11)
C36 0.0290(13) 0.0340(13) 0.0323(13) 0.0019(10) 0.0148(11) -0.0049(10)
C37 0.0263(12) 0.0206(11) 0.0255(12) 0.0041(9) 0.0108(9) 0.0032(9)
C38 0.0207(11) 0.0197(10) 0.0190(11) 0.0007(9) 0.0095(9) 0.0019(9)
C39 0.0263(12) 0.0214(11) 0.0183(11) 0.0006(8) 0.0092(9) 0.0027(9)
C40 0.0246(11) 0.0262(12) 0.0166(11) -0.0021(9) 0.0060(9) 0.0057(9)
C41 0.0296(12) 0.0315(13) 0.0156(11) 0.0050(9) 0.0086(9) 0.0129(10)
C42 0.0324(12) 0.0205(10) 0.0247(12) 0.0058(9) 0.0179(10) 0.0063(9)
C43 0.0233(11) 0.0213(11) 0.0231(11) -0.0007(8) 0.0113(9) -0.0031(9)
C44 0.0202(10) 0.0211(10) 0.0220(11) -0.0003(8) 0.0081(9) 0.0001(8)
C45 0.0248(12) 0.0283(12) 0.0350(14) -0.0100(10) 0.0097(10) -0.0010(10)
C46 0.0315(14) 0.0388(15) 0.0544(19) -0.0117(13) 0.0233(13) 0.0038(12)
C47 0.0180(12) 0.0375(15) 0.0608(19) 0.0024(13) 0.0170(12) 0.0016(10)
C48 0.0212(12) 0.0271(11) 0.0309(13) 0.0050(10) 0.0062(10) -0.0041(9)
C49 0.0241(12) 0.0190(10) 0.0223(12) 0.0033(8) 0.0093(10) 0.0011(8)

loop_
_atom_type_symbol
_atom_type_description
_atom_type_scat_dispersion_real
_atom_type_scat_dispersion_imag
_atom_type_scat_source
C C 0.0033 0.0016 'International Tables Vol C Tables 4.2.6.8 and 6.1.1.4'
H H 0.0000 0.0000 'International Tables Vol C Tables 4.2.6.8 and 6.1.1.4'
O O 0.0106 0.0060 'International Tables Vol C Tables 4.2.6.8 and 6.1.1.4'
N N 0.0061 0.0033 'International Tables Vol C Tables 4.2.6.8 and 6.1.1.4'
F F 0.0171 0.0103 'International Tables Vol C Tables 4.2.6.8 and 6.1.1.4'
Al Al 0.0645 0.0514 'International Tables Vol C Tables 4.2.6.8 and 6.1.1.4'
Ta Ta -0.7052 6.5227 'International Tables Vol C Tables 4.2.6.8 and 6.1.1.4'

loop_
_geom_angle_atom_site_label_1
_geom_angle_atom_site_label_2
_geom_angle_atom_site_label_3
_geom_angle
N2 Ta N1 84.69(7)
N2 Ta O3 139.71(6)
N1 Ta O3 82.67(6)
N2 Ta C27 87.63(8)
N1 Ta C27 131.91(8)
O3 Ta C27 73.28(7)
N2 Ta C1 102.73(8)
N1 Ta C1 86.65(8)
O3 Ta C1 114.48(7)
C27 Ta C1 141.17(8)
N2 Ta C2 83.17(7)
N1 Ta C2 112.61(8)
O3 Ta C2 136.85(7)
C27 Ta C2 113.44(9)
C1 Ta C2 34.20(8)
N2 Ta C4 133.99(7)
N1 Ta C4 128.36(8)
O3 Ta C4 81.96(6)
C27 Ta C4 89.18(8)
C1 Ta C4 56.68(8)
C2 Ta C4 56.52(7)
N2 Ta C5 136.36(7)
N1 Ta C5 95.23(8)
O3 Ta C5 82.94(7)
C27 Ta C5 121.46(8)
C1 Ta C5 34.10(8)
C2 Ta C5 56.55(8)
C4 Ta C5 34.03(7)
N2 Ta C3 100.08(7)
N1 Ta C3 142.99(8)
O3 Ta C3 112.82(7)
C27 Ta C3 85.10(8)
C1 Ta C3 56.41(8)
C2 Ta C3 33.78(8)
C4 Ta C3 33.95(7)
C5 Ta C3 56.29(7)
N2 Ta C12 34.13(7)
N1 Ta C12 62.62(7)
O3 Ta C12 107.67(6)
C27 Ta C12 85.67(8)
C1 Ta C12 123.29(7)
C2 Ta C12 115.21(7)
C4 Ta C12 167.16(7)
C5 Ta C12 152.87(7)
C3 Ta C12 133.60(7)
N2 Ta C11 63.16(7)
N1 Ta C11 33.61(7)
O3 Ta C11 86.35(6)
C27 Ta C11 102.59(7)
C1 Ta C11 115.57(7)
C2 Ta C11 129.16(8)
C4 Ta C11 160.32(7)
C5 Ta C11 128.77(7)
C3 Ta C11 160.78(8)
C12 Ta C11 32.29(7)
O4 Al C44 109.98(9)
O4 Al C32 105.21(9)
C44 Al C32 116.19(9)
O4 Al C38 100.51(9)
C44 Al C38 111.95(9)
C32 Al C38 111.60(9)
C16 O1 C19 117.1(2)
C23 O2 C26 117.73(19)
C31 O3 Ta 121.37(13)
C31 O4 Al 135.46(15)
C11 N1 C13 117.25(18)
C11 N1 Ta 91.43(13)
C13 N1 Ta 146.68(15)
C12 N2 C20 115.19(17)
C12 N2 Ta 91.04(13)
C20 N2 Ta 146.61(15)
C5 C1 C2 108.2(2)
C5 C1 C6 126.7(2)
C2 C1 C6 124.9(2)
C5 C1 Ta 73.90(12)
C2 C1 Ta 73.53(13)
C6 C1 Ta 122.42(16)
C3 C2 C1 108.1(2)
C3 C2 C7 126.3(2)
C1 C2 C7 125.0(2)
C3 C2 Ta 74.21(12)
C1 C2 Ta 72.27(12)
C7 C2 Ta 126.41(16)
C2 C3 C4 107.8(2)
C2 C3 C8 126.7(2)
C4 C3 C8 124.8(2)
C2 C3 Ta 72.01(13)
C4 C3 Ta 71.93(12)
C8 C3 Ta 129.02(16)
C5 C4 C3 108.2(2)
C5 C4 C9 125.1(2)
C3 C4 C9 126.4(2)
C5 C4 Ta 73.31(12)
C3 C4 Ta 74.12(12)
C9 C4 Ta 123.38(15)
C1 C5 C4 107.69(19)
C1 C5 C10 128.0(2)
C4 C5 C10 123.7(2)
C1 C5 Ta 72.00(12)
C4 C5 Ta 72.66(12)
C10 C5 Ta 127.60(15)
N1 C11 C12 118.95(19)
N1 C11 Ta 54.95(11)
C12 C11 Ta 73.42(12)
C11 C12 N2 119.72(19)
C11 C12 Ta 74.29(12)
N2 C12 Ta 54.83(10)
C14 C13 C18 119.0(2)
C14 C13 N1 121.99(19)
C18 C13 N1 119.0(2)
C13 C14 C15 120.8(2)
C16 C15 C14 120.1(2)
O1 C16 C15 125.5(2)
O1 C16 C17 115.3(2)
C15 C16 C17 119.2(2)
C18 C17 C16 120.8(2)
C17 C18 C13 120.1(2)
C25 C20 C21 119.1(2)
C25 C20 N2 121.45(19)
C21 C20 N2 119.39(19)
C22 C21 C20 120.1(2)
C21 C22 C23 120.5(2)
O2 C23 C24 124.1(2)
O2 C23 C22 116.24(19)
C24 C23 C22 119.7(2)
C23 C24 C25 119.8(2)
C20 C25 C24 120.8(2)
C28 C27 Ta 113.22(14)
C31 C28 C29 106.50(18)
C31 C28 C30 108.78(17)
C29 C28 C30 108.86(18)
C31 C28 C27 107.82(17)
C29 C28 C27 111.87(17)
C30 C28 C27 112.77(18)
O3 C31 O4 122.4(2)
O3 C31 C28 119.24(19)
O4 C31 C28 118.28(19)
C33 C32 C37 114.3(2)
C33 C32 Al 127.03(17)
C37 C32 Al 118.63(16)
F1 C33 C32 119.7(2)
F1 C33 C34 116.5(2)
C32 C33 C34 123.8(2)
F2 C34 C35 119.5(2)
F2 C34 C33 121.4(2)
C35 C34 C33 119.1(2)
F3 C35 C36 120.8(2)
F3 C35 C34 119.6(2)
C36 C35 C34 119.6(2)
F4 C36 C35 119.5(2)
F4 C36 C37 121.5(2)
C35 C36 C37 119.0(2)
F5 C37 C36 117.0(2)
F5 C37 C32 118.8(2)
C36 C37 C32 124.2(2)
C43 C38 C39 114.1(2)
C43 C38 Al 120.67(17)
C39 C38 Al 124.50(17)
F6 C39 C40 116.1(2)
F6 C39 C38 120.0(2)
C40 C39 C38 124.0(2)
F7 C40 C41 119.8(2)
F7 C40 C39 121.3(2)
C41 C40 C39 118.9(2)
F8 C41 C42 120.1(2)
F8 C41 C40 119.7(2)
C42 C41 C40 120.2(2)
F9 C42 C41 120.1(2)
F9 C42 C43 121.1(2)
C41 C42 C43 118.7(2)
F10 C43 C38 119.2(2)
F10 C43 C42 116.8(2)
C38 C43 C42 124.0(2)
C49 C44 C45 114.1(2)
C49 C44 Al 125.73(17)
C45 C44 Al 120.20(17)
F11 C45 C44 118.6(2)
F11 C45 C46 117.0(2)
C44 C45 C46 124.4(2)
F12 C46 C47 120.8(2)
F12 C46 C45 121.0(3)
C47 C46 C45 118.2(2)
F13 C47 C48 119.7(3)
F13 C47 C46 120.0(3)
C48 C47 C46 120.2(2)
F14 C48 C47 120.3(2)
F14 C48 C49 120.5(2)
C47 C48 C49 119.2(2)
F15 C49 C48 116.5(2)
F15 C49 C44 119.6(2)
C48 C49 C44 123.9(2)

loop_
_geom_bond_atom_site_label_1
_geom_bond_atom_site_label_2
_geom_bond_distance
Ta N2 2.0260(17)
Ta N1 2.0384(18)
Ta O3 2.1821(14)
Ta C27 2.256(2)
Ta C1 2.415(2)
Ta C2 2.432(2)
Ta C4 2.432(2)
Ta C5 2.440(2)
Ta C3 2.460(2)
Ta C12 2.478(2)
Ta C11 2.489(2)
Al O4 1.8102(17)
Al C44 1.996(2)
Al C32 2.001(2)
Al C38 2.003(2)
F1 C33 1.361(3)
F2 C34 1.344(3)
F3 C35 1.342(3)
F4 C36 1.350(3)
F5 C37 1.360(3)
F6 C39 1.348(3)
F7 C40 1.347(3)
F8 C41 1.349(3)
F9 C42 1.345(3)
F10 C43 1.355(3)
F11 C45 1.363(3)
F12 C46 1.342(3)
F13 C47 1.346(3)
F14 C48 1.351(3)
F15 C49 1.353(3)
O1 C16 1.366(3)
O1 C19 1.438(3)
O2 C23 1.370(3)
O2 C26 1.419(3)
O3 C31 1.269(3)
O4 C31 1.269(3)
N1 C11 1.378(3)
N1 C13 1.426(3)
N2 C12 1.391(3)
N2 C20 1.427(3)
C1 C5 1.424(3)
C1 C2 1.425(4)
C1 C6 1.501(3)
C2 C3 1.421(3)
C2 C7 1.509(3)
C3 C4 1.429(3)
C3 C8 1.509(4)
C4 C5 1.426(3)
C4 C9 1.504(3)
C5 C10 1.500(3)
C11 C12 1.381(3)
C13 C14 1.384(3)
C13 C18 1.405(3)
C14 C15 1.399(3)
C15 C16 1.385(3)
C16 C17 1.400(3)
C17 C18 1.381(3)
C20 C25 1.390(3)
C20 C21 1.403(3)
C21 C22 1.383(3)
C22 C23 1.398(3)
C23 C24 1.387(3)
C24 C25 1.396(3)
C27 C28 1.544(3)
C28 C31 1.520(3)
C28 C29 1.542(3)
C28 C30 1.543(3)
C32 C33 1.383(3)
C32 C37 1.386(3)
C33 C34 1.386(3)
C34 C35 1.380(4)
C35 C36 1.377(4)
C36 C37 1.379(3)
C38 C43 1.390(3)
C38 C39 1.390(3)
C39 C40 1.386(3)
C40 C41 1.380(4)
C41 C42 1.371(4)
C42 C43 1.393(3)
C44 C49 1.388(3)
C44 C45 1.388(3)
C45 C46 1.390(4)
C46 C47 1.376(4)
C47 C48 1.375(4)
C48 C49 1.380(4)
